data_4101066
loop_
_publ_author_name
'Carsten Strohmann, Christian Daeschlein, Dominik Auer'

_journal_name_full 'Journal of the American Chemical Society'
_journal_paper_doi 10.1021/ja057348k
_journal_year 2006
_chemical_formula_sum 'C31 H46 Li N3 Si'
_chemical_formula_weight 495.74
_space_group_IT_number 19
_symmetry_cell_setting orthorhombic
_symmetry_space_group_name_Hall 'P 2ac 2ab'
_symmetry_space_group_name_H-M 'P 21 21 21'
_cell_angle_alpha 90
_cell_angle_beta 90
_cell_angle_gamma 90
_cell_formula_units_Z 4
_cell_length_a 11.094(2)
_cell_length_b 14.299(3)
_cell_length_c 18.751(7)
_cell_measurement_temperature 173(2)
_cell_volume 2974.5(13)
_diffrn_ambient_temperature 173(2)
_exptl_crystal_density_diffrn 1.107
_cod_database_code 4101066

loop_
_symmetry_equiv_pos_as_xyz
'x, y, z'
'-x+1/2, -y, z+1/2'
'-x, y+1/2, -z+1/2'
'x+1/2, -y+1/2, -z'

loop_
_atom_site_label
_atom_site_type_symbol
_atom_site_fract_x
_atom_site_fract_y
_atom_site_fract_z
_atom_site_U_iso_or_equiv
_atom_site_adp_type
_atom_site_occupancy
_atom_site_symmetry_multiplicity
_atom_site_calc_flag
_atom_site_refinement_flags
_atom_site_disorder_assembly
_atom_site_disorder_group
C1 C 0.0299(3) 1.0403(3) 0.03053(16) 0.0266(8) Uani 1 1 d . . .
C2 C -0.0966(3) 1.0460(3) 0.03859(17) 0.0354(10) Uani 1 1 d . . .
H2 H -0.1371 0.9978 0.0639 0.042 Uiso 1 1 calc R . .
C3 C -0.1640(4) 1.1195(3) 0.01097(18) 0.0415(11) Uani 1 1 d . . .
H3 H -0.2488 1.1209 0.0183 0.05 Uiso 1 1 calc R . .
C4 C -0.1094(4) 1.1908(3) -0.02713(17) 0.0407(10) Uani 1 1 d . . .
H4 H -0.1557 1.2406 -0.0463 0.049 Uiso 1 1 calc R . .
C5 C 0.0149(4) 1.1878(3) -0.03669(19) 0.0414(11) Uani 1 1 d . . .
H5 H 0.0541 1.2355 -0.0632 0.05 Uiso 1 1 calc R . .
C6 C 0.0816(4) 1.1150(3) -0.00747(17) 0.0347(10) Uani 1 1 d . . .
H6 H 0.1666 1.1157 -0.0135 0.042 Uiso 1 1 calc R . .
C7 C 0.2751(3) 0.9884(3) 0.07830(18) 0.0274(9) Uani 1 1 d . . .
C8 C 0.2967(4) 1.0661(3) 0.12336(18) 0.0366(10) Uani 1 1 d . . .
H8 H 0.2297 1.0968 0.1446 0.044 Uiso 1 1 calc R . .
C9 C 0.4114(4) 1.0994(3) 0.13781(19) 0.0423(11) Uani 1 1 d . . .
H9 H 0.4219 1.1508 0.1694 0.051 Uiso 1 1 calc R . .
C10 C 0.5109(4) 1.0577(3) 0.10613(18) 0.0393(10) Uani 1 1 d . . .
H10 H 0.5898 1.0806 0.1155 0.047 Uiso 1 1 calc R . .
C11 C 0.4942(4) 0.9831(3) 0.0611(2) 0.0403(10) Uani 1 1 d . . .
H11 H 0.5619 0.9544 0.0391 0.048 Uiso 1 1 calc R . .
C12 C 0.3787(3) 0.9491(3) 0.04712(16) 0.0338(9) Uani 1 1 d . . .
H12 H 0.3697 0.8976 0.0155 0.041 Uiso 1 1 calc R . .
C13 C 0.1057(4) 0.7528(3) 0.0160(2) 0.0439(11) Uani 1 1 d . . .
H13A H 0.0615 0.7247 -0.0245 0.053 Uiso 1 1 calc R . .
H13B H 0.056 0.7442 0.0593 0.053 Uiso 1 1 calc R . .
C14 C 0.2248(5) 0.7002(4) 0.0258(3) 0.0637(15) Uani 1 1 d . . .
H14A H 0.2759 0.71 -0.0161 0.096 Uiso 1 1 calc R . .
H14B H 0.2085 0.6333 0.0315 0.096 Uiso 1 1 calc R . .
H14C H 0.2661 0.7238 0.0684 0.096 Uiso 1 1 calc R . .
C15 C 0.1482(3) 0.8776(3) -0.07189(18) 0.0382(10) Uani 1 1 d . . .
H15A H 0.2095 0.8332 -0.0899 0.046 Uiso 1 1 calc R . .
H15B H 0.184 0.941 -0.0731 0.046 Uiso 1 1 calc R . .
C16 C 0.0400(4) 0.8755(4) -0.1215(2) 0.0579(14) Uani 1 1 d . . .
H16A H -0.0005 0.8148 -0.1175 0.087 Uiso 1 1 calc R . .
H16B H 0.067 0.885 -0.1707 0.087 Uiso 1 1 calc R . .
H16C H -0.0163 0.9254 -0.1082 0.087 Uiso 1 1 calc R . .
C17 C 0.2840(4) 0.8957(4) 0.2743(2) 0.0473(12) Uani 1 1 d . . .
H17A H 0.3283 0.898 0.3201 0.057 Uiso 1 1 calc R . .
H17B H 0.2956 0.9563 0.2497 0.057 Uiso 1 1 calc R . .
C18 C 0.3342(4) 0.8176(4) 0.2286(2) 0.0469(13) Uani 1 1 d . . .
H18A H 0.4214 0.8282 0.2207 0.056 Uiso 1 1 calc R . .
H18B H 0.2937 0.8183 0.1816 0.056 Uiso 1 1 calc R . .
C19 C 0.3157(4) 0.7219(4) 0.2638(2) 0.0450(12) Uani 1 1 d . . .
H19A H 0.3666 0.717 0.3071 0.054 Uiso 1 1 calc R . .
H19B H 0.3397 0.6716 0.2304 0.054 Uiso 1 1 calc R . .
C20 C 0.1815(4) 0.7106(3) 0.28419(19) 0.0415(11) Uani 1 1 d . . .
H20A H 0.1325 0.7066 0.2402 0.05 Uiso 1 1 calc R . .
H20B H 0.1709 0.6514 0.3109 0.05 Uiso 1 1 calc R . .
C21 C 0.1367(4) 0.7912(3) 0.32928(18) 0.0337(10) Uani 1 1 d . . .
H21 H 0.1892 0.7945 0.3725 0.04 Uiso 1 1 calc R . .
C22 C 0.0055(4) 0.7792(3) 0.35532(18) 0.0352(10) Uani 1 1 d . . .
H22 H 0.0024 0.7221 0.3861 0.042 Uiso 1 1 calc R . .
C23 C -0.0291(4) 0.8633(3) 0.40146(18) 0.0421(11) Uani 1 1 d . . .
H23A H 0.0281 0.8702 0.4416 0.051 Uiso 1 1 calc R . .
H23B H -0.1112 0.855 0.4212 0.051 Uiso 1 1 calc R . .
C24 C -0.0247(4) 0.9501(3) 0.35325(18) 0.0394(10) Uani 1 1 d . . .
H24 H -0.0469 1.0057 0.3828 0.047 Uiso 1 1 calc R . .
C25 C 0.1056(4) 0.9620(3) 0.3291(2) 0.0450(11) Uani 1 1 d . . .
H25A H 0.1113 1.0186 0.2989 0.054 Uiso 1 1 calc R . .
H25B H 0.1569 0.9722 0.3716 0.054 Uiso 1 1 calc R . .
C26 C -0.0903(4) 0.7680(3) 0.29659(19) 0.0372(10) Uani 1 1 d . . .
H26A H -0.07 0.7133 0.2666 0.045 Uiso 1 1 calc R . .
H26B H -0.1698 0.7564 0.3188 0.045 Uiso 1 1 calc R . .
C27 C -0.1176(4) 0.9415(3) 0.29221(16) 0.0347(8) Uani 1 1 d . . .
H27 H -0.1014 0.9944 0.2586 0.042 Uiso 1 1 calc R . .
C28 C -0.2469(4) 0.9541(4) 0.3189(2) 0.0464(11) Uani 1 1 d . . .
H28A H -0.2552 1.0169 0.3406 0.056 Uiso 1 1 calc R . .
H28B H -0.2638 0.907 0.3563 0.056 Uiso 1 1 calc R . .
C29 C -0.3399(4) 0.9437(4) 0.2585(2) 0.0565(13) Uani 1 1 d . . .
H29A H -0.4225 0.9466 0.2784 0.068 Uiso 1 1 calc R . .
H29B H -0.3305 0.9955 0.2239 0.068 Uiso 1 1 calc R . .
C30 C -0.3210(4) 0.8495(4) 0.2206(2) 0.0510(13) Uani 1 1 d . . .
H30A H -0.3389 0.7976 0.2539 0.061 Uiso 1 1 calc R . .
H30B H -0.3766 0.8446 0.1795 0.061 Uiso 1 1 calc R . .
C31 C -0.1913(4) 0.8419(4) 0.19476(19) 0.0439(12) Uani 1 1 d . . .
H31A H -0.1805 0.7801 0.1719 0.053 Uiso 1 1 calc R . .
H31B H -0.1778 0.8901 0.1577 0.053 Uiso 1 1 calc R . .
Li Li 0.0575(6) 0.8763(5) 0.1983(3) 0.0342(16) Uani 1 1 d . . .
N1 N 0.1200(3) 0.8535(2) 0.00269(13) 0.0313(7) Uani 1 1 d . . .
N2 N 0.1537(3) 0.8809(2) 0.28843(14) 0.0322(8) Uani 1 1 d . . .
N3 N -0.0975(3) 0.8531(2) 0.25096(13) 0.0284(7) Uani 1 1 d . . .
Si Si 0.11540(9) 0.93675(8) 0.07206(5) 0.0275(2) Uani 1 1 d . . .

loop_
_atom_site_aniso_label
_atom_site_aniso_U_11
_atom_site_aniso_U_22
_atom_site_aniso_U_33
_atom_site_aniso_U_23
_atom_site_aniso_U_13
_atom_site_aniso_U_12
C1 0.034(2) 0.027(2) 0.0192(15) 0.0006(15) -0.0009(14) 0.0039(18)
C2 0.032(2) 0.043(3) 0.0311(17) 0.0017(17) -0.0039(16) 0.000(2)
C3 0.039(2) 0.052(3) 0.033(2) 0.001(2) -0.0096(17) 0.004(2)
C4 0.054(3) 0.040(3) 0.0280(18) -0.0017(17) -0.012(2) 0.007(3)
C5 0.055(3) 0.040(3) 0.0294(18) 0.0034(18) -0.0004(19) 0.004(2)
C6 0.039(2) 0.033(2) 0.0326(18) 0.0027(17) 0.0033(17) 0.005(2)
C7 0.029(2) 0.028(2) 0.0260(17) 0.0042(17) -0.0014(15) -0.0007(18)
C8 0.038(2) 0.031(3) 0.041(2) -0.006(2) 0.0051(17) -0.002(2)
C9 0.057(3) 0.034(3) 0.0356(19) -0.0015(17) -0.003(2) -0.012(2)
C10 0.041(2) 0.037(3) 0.0402(19) 0.007(2) -0.0080(17) -0.009(2)
C11 0.034(2) 0.037(3) 0.049(2) 0.002(2) -0.0023(18) 0.002(2)
C12 0.032(2) 0.036(2) 0.0331(17) -0.0032(16) 0.0004(16) 0.000(2)
C13 0.051(3) 0.029(2) 0.052(2) -0.0009(19) -0.007(2) -0.002(2)
C14 0.077(4) 0.038(3) 0.077(3) -0.005(3) -0.023(3) 0.012(3)
C15 0.043(2) 0.043(3) 0.0286(17) -0.0030(19) 0.0014(17) -0.006(2)
C16 0.062(3) 0.073(4) 0.039(2) -0.005(2) -0.015(2) -0.002(3)
C17 0.030(2) 0.059(3) 0.052(2) 0.011(2) -0.0116(19) -0.012(2)
C18 0.029(2) 0.072(4) 0.040(2) 0.009(2) 0.0016(17) 0.006(2)
C19 0.035(2) 0.054(3) 0.046(2) 0.007(2) 0.0025(19) 0.014(2)
C20 0.049(3) 0.039(3) 0.037(2) 0.0066(19) 0.0025(19) 0.008(2)
C21 0.040(3) 0.035(2) 0.0259(17) 0.0087(16) -0.0041(16) 0.007(2)
C22 0.038(2) 0.041(3) 0.0275(17) 0.0053(17) 0.0010(17) 0.002(2)
C23 0.050(3) 0.048(3) 0.0281(18) 0.0001(18) 0.0019(17) 0.013(2)
C24 0.048(3) 0.037(3) 0.0340(18) -0.0066(19) -0.0032(17) 0.007(2)
C25 0.050(3) 0.038(3) 0.047(2) -0.0043(18) -0.015(2) -0.001(3)
C26 0.034(2) 0.034(3) 0.045(2) 0.0093(18) 0.0062(19) -0.004(2)
C27 0.039(2) 0.036(2) 0.0297(16) 0.0044(18) 0.0007(17) 0.001(2)
C28 0.042(2) 0.054(3) 0.043(2) 0.004(2) 0.0010(18) 0.011(3)
C29 0.036(2) 0.073(4) 0.061(3) 0.002(3) -0.0038(19) 0.008(3)
C30 0.034(3) 0.064(4) 0.056(3) 0.008(2) -0.002(2) -0.005(3)
C31 0.031(2) 0.066(4) 0.035(2) -0.001(2) -0.0065(18) -0.008(2)
Li 0.032(4) 0.044(4) 0.026(3) 0.010(3) -0.003(3) -0.008(3)
N1 0.0416(19) 0.0247(18) 0.0276(13) -0.0057(12) 0.0049(14) -0.0077(17)
N2 0.0282(18) 0.035(2) 0.0333(15) 0.0075(15) -0.0028(13) -0.0020(16)
N3 0.0272(18) 0.0317(19) 0.0262(13) 0.0038(13) -0.0028(13) -0.0019(16)
Si 0.0288(5) 0.0287(6) 0.0251(4) 0.0022(4) 0.0012(4) 0.0001(5)

loop_
_geom_bond_atom_site_label_1
_geom_bond_atom_site_label_2
_geom_bond_distance
_geom_bond_site_symmetry_2
_geom_bond_publ_flag
C1 C6 1.406(5) . ?
C1 C2 1.414(5) . ?
C1 Si 1.923(4) . ?
C2 C3 1.390(6) . ?
C3 C4 1.384(6) . ?
C4 C5 1.390(6) . ?
C5 C6 1.390(6) . ?
C7 C12 1.407(5) . ?
C7 C8 1.417(6) . ?
C7 Si 1.922(4) . ?
C8 C9 1.385(6) . ?
C9 C10 1.389(6) . ?
C10 C11 1.374(6) . ?
C11 C12 1.395(6) . ?
C13 N1 1.470(5) . ?
C13 C14 1.531(7) . ?
C15 N1 1.474(4) . ?
C15 C16 1.518(5) . ?
C17 N2 1.485(5) . ?
C17 C18 1.513(7) . ?
C18 C19 1.534(7) . ?
C19 C20 1.546(6) . ?
C20 C21 1.513(6) . ?
C21 N2 1.506(5) . ?
C21 C22 1.545(6) . ?
C22 C23 1.531(6) . ?
C22 C26 1.539(5) . ?
C23 C24 1.535(6) . ?
C24 C25 1.525(6) . ?
C24 C27 1.545(5) . ?
C25 N2 1.487(5) . ?
C26 N3 1.489(5) . ?
C27 N3 1.499(5) . ?
C27 C28 1.530(6) . ?
C28 C29 1.540(6) . ?
C29 C30 1.537(7) . ?
C30 C31 1.521(6) . ?
C31 N3 1.490(4) . ?
Li N2 2.001(6) . ?
Li N3 2.011(7) . ?
Li Si 2.600(5) . ?
N1 Si 1.763(3) . ?
